data_7101272
loop_
_publ_author_name
W.Piers
'Robert McDonald'
'Darryl J. Morrison'
'Masood Parvez'
'Susanne D. Riegel'

_publ_section_title
;
2,2'-Disubstituted F12Binaphthyl Derivatives:
Stannanes, Boranes, and (R)-F12BINOL
;
_journal_issue 27
_journal_name_full 'Chemical Communications'
_journal_paper_doi 10.1039/b605716k
_journal_year 2006
_chemical_formula_sum 'C20 H2 F12'
_chemical_formula_weight 470.22
_chemical_name_common 3,3',4,4',5,5',6,6',7,7',8,8'-dodecafluoro-1,1'-binaphthyl
_chemical_name_systematic
;
?
;
_space_group_IT_number 61
_symmetry_space_group_name_Hall '-P 2ac 2ab'
_symmetry_space_group_name_H-M 'P b c a'
_atom_sites_solution_hydrogens geom
_atom_sites_solution_primary direct
_atom_sites_solution_secondary difmap
_audit_creation_method SHELXL-97
_cell_angle_alpha 90.00
_cell_angle_beta 90.00
_cell_angle_gamma 90.00
_cell_formula_units_Z 8
_cell_length_a 13.1128(2)
_cell_length_b 23.9042(5)
_cell_length_c 10.1940(2)
_cell_measurement_temperature 173(2)
_cell_volume 3195.32(10)
_computing_structure_refinement 'SHELXL-97 (Sheldrick, 1997)'
_computing_structure_solution 'SHELXS-97 (Sheldrick, 1990)'
_diffrn_ambient_temperature 173(2)
_diffrn_measured_fraction_theta_full 0.985
_diffrn_measured_fraction_theta_max 0.985
_diffrn_radiation_monochromator graphite
_diffrn_radiation_source 'fine-focus sealed tube'
_diffrn_radiation_type MoK\a
_diffrn_radiation_wavelength 0.71069
_diffrn_reflns_av_R_equivalents 0.0231
_diffrn_reflns_av_sigmaI/netI 0.0404
_diffrn_reflns_limit_h_max 18
_diffrn_reflns_limit_h_min -18
_diffrn_reflns_limit_k_max 33
_diffrn_reflns_limit_k_min -33
_diffrn_reflns_limit_l_max 14
_diffrn_reflns_limit_l_min -14
_diffrn_reflns_number 8107
_diffrn_reflns_theta_full 30.01
_diffrn_reflns_theta_max 30.01
_diffrn_reflns_theta_min 3.05
_exptl_absorpt_coefficient_mu 0.213
_exptl_absorpt_correction_T_max 0.9770
_exptl_absorpt_correction_T_min 0.9488
_exptl_absorpt_correction_type none
_exptl_crystal_density_diffrn 1.955
_exptl_crystal_density_method 'not measured'
_exptl_crystal_F_000 1840
_exptl_crystal_size_max 0.25
_exptl_crystal_size_mid 0.20
_exptl_crystal_size_min 0.11
_refine_diff_density_max 0.279
_refine_diff_density_min -0.197
_refine_diff_density_rms 0.049
_refine_ls_extinction_method none
_refine_ls_goodness_of_fit_ref 1.059
_refine_ls_hydrogen_treatment mixed
_refine_ls_matrix_type full
_refine_ls_number_parameters 289
_refine_ls_number_reflns 4604
_refine_ls_number_restraints 0
_refine_ls_restrained_S_all 1.059
_refine_ls_R_factor_all 0.0649
_refine_ls_R_factor_gt 0.0407
_refine_ls_shift/su_max 0.002
_refine_ls_shift/su_mean 0.000
_refine_ls_structure_factor_coef Fsqd
_refine_ls_weighting_details 'calc w=1/[\s^2^(Fo^2^)+(0.0660P)^2^+0.6000P] where P=(Fo^2^+2Fc^2^)/3'
_refine_ls_weighting_scheme calc
_refine_ls_wR_factor_gt 0.1084
_refine_ls_wR_factor_ref 0.1298
_reflns_number_gt 3298
_reflns_number_total 4604
_reflns_threshold_expression >2sigma(I)
_cod_data_source_file b605716k.txt
_cod_database_code 7101272

loop_
_symmetry_equiv_pos_as_xyz
'x, y, z'
'x+1/2, -y+1/2, -z'
'-x, y+1/2, -z+1/2'
'-x+1/2, -y, z+1/2'
'-x, -y, -z'
'-x-1/2, y-1/2, z'
'x, -y-1/2, z-1/2'
'x-1/2, y, -z-1/2'

loop_
_atom_site_label
_atom_site_type_symbol
_atom_site_fract_x
_atom_site_fract_y
_atom_site_fract_z
_atom_site_U_iso_or_equiv
_atom_site_adp_type
_atom_site_occupancy
_atom_site_symmetry_multiplicity
_atom_site_calc_flag
_atom_site_refinement_flags
F1 F -0.04139(8) 0.25800(4) 0.35901(10) 0.0436(3) Uani 1 1 d .
F2 F 0.06193(8) 0.32983(4) 0.51091(10) 0.0454(3) Uani 1 1 d .
F3 F 0.19628(8) 0.34661(4) 0.68862(10) 0.0465(3) Uani 1 1 d .
F4 F 0.31904(8) 0.30508(4) 0.87577(10) 0.0485(3) Uani 1 1 d .
F5 F 0.33072(8) 0.19408(4) 0.91770(10) 0.0447(3) Uani 1 1 d .
F6 F 0.23214(7) 0.12196(4) 0.76459(10) 0.0398(2) Uani 1 1 d .
F7 F 0.24820(8) -0.00763(4) 0.36558(10) 0.0436(3) Uani 1 1 d .
F8 F 0.16092(9) -0.07542(4) 0.54162(10) 0.0452(3) Uani 1 1 d .
F9 F 0.04883(9) -0.08757(4) 0.74738(10) 0.0482(3) Uani 1 1 d .
F10 F -0.08197(9) -0.04266(5) 0.92035(10) 0.0507(3) Uani 1 1 d .
F11 F -0.11495(8) 0.06824(4) 0.92621(10) 0.0463(3) Uani 1 1 d .
F12 F -0.02565(7) 0.13630(4) 0.75412(9) 0.0378(2) Uani 1 1 d .
C1 C 0.10029(11) 0.15858(6) 0.55393(14) 0.0272(3) Uani 1 1 d .
C2 C 0.03666(12) 0.18050(6) 0.46121(14) 0.0299(3) Uani 1 1 d .
H2 H 0.0006 0.1562 0.4039 0.036 Uiso 1 1 calc R
C3 C 0.02409(12) 0.23840(6) 0.44971(15) 0.0312(3) Uani 1 1 d .
C4 C 0.07605(12) 0.27472(6) 0.52672(15) 0.0312(3) Uani 1 1 d .
C5 C 0.14474(11) 0.25487(6) 0.62304(14) 0.0285(3) Uani 1 1 d .
C6 C 0.20253(12) 0.29089(6) 0.70387(15) 0.0334(3) Uani 1 1 d .
C7 C 0.26493(12) 0.27067(7) 0.79915(16) 0.0349(3) Uani 1 1 d .
C8 C 0.27247(12) 0.21294(7) 0.81941(15) 0.0329(3) Uani 1 1 d .
C9 C 0.22079(11) 0.17671(6) 0.74034(15) 0.0295(3) Uani 1 1 d .
C10 C 0.15561(11) 0.19535(6) 0.63904(14) 0.0266(3) Uani 1 1 d .
C11 C 0.11248(11) 0.09585(6) 0.55679(14) 0.0269(3) Uani 1 1 d .
C12 C 0.17331(12) 0.07210(6) 0.46303(14) 0.0306(3) Uani 1 1 d .
H12 H 0.2056 0.0951 0.3995 0.037 Uiso 1 1 calc R
C13 C 0.18837(12) 0.01397(6) 0.45992(15) 0.0321(3) Uani 1 1 d .
C14 C 0.14415(12) -0.02028(6) 0.54921(15) 0.0317(3) Uani 1 1 d .
C15 C 0.07906(11) 0.00149(6) 0.64772(14) 0.0287(3) Uani 1 1 d .
C16 C 0.03032(13) -0.03229(6) 0.74276(15) 0.0339(3) Uani 1 1 d .
C17 C -0.03460(13) -0.01030(7) 0.83233(15) 0.0368(4) Uani 1 1 d .
C18 C -0.05267(12) 0.04769(7) 0.83449(15) 0.0333(3) Uani 1 1 d .
C19 C -0.00613(12) 0.08162(6) 0.74657(14) 0.0298(3) Uani 1 1 d .
C20 C 0.06166(11) 0.06087(5) 0.64974(13) 0.0265(3) Uani 1 1 d .

loop_
_atom_site_aniso_label
_atom_site_aniso_U_11
_atom_site_aniso_U_22
_atom_site_aniso_U_33
_atom_site_aniso_U_23
_atom_site_aniso_U_13
_atom_site_aniso_U_12
F1 0.0478(6) 0.0341(5) 0.0489(5) 0.0102(4) -0.0149(5) 0.0029(4)
F2 0.0613(7) 0.0206(4) 0.0543(6) 0.0037(4) -0.0061(5) 0.0027(4)
F3 0.0642(7) 0.0234(4) 0.0519(6) -0.0051(4) -0.0007(5) -0.0089(4)
F4 0.0486(6) 0.0426(5) 0.0542(6) -0.0179(5) -0.0075(5) -0.0109(5)
F5 0.0400(6) 0.0481(6) 0.0459(5) -0.0083(4) -0.0154(4) 0.0032(4)
F6 0.0436(5) 0.0274(4) 0.0482(5) 0.0000(4) -0.0149(4) 0.0026(4)
F7 0.0462(6) 0.0373(5) 0.0473(5) -0.0107(4) 0.0105(4) 0.0095(4)
F8 0.0582(7) 0.0223(4) 0.0551(6) -0.0032(4) -0.0005(5) 0.0080(4)
F9 0.0745(8) 0.0226(4) 0.0476(6) 0.0047(4) -0.0063(5) -0.0045(4)
F10 0.0640(7) 0.0438(6) 0.0442(5) 0.0119(4) 0.0053(5) -0.0143(5)
F11 0.0445(6) 0.0513(6) 0.0430(5) 0.0023(4) 0.0140(5) 0.0001(5)
F12 0.0422(5) 0.0274(4) 0.0439(5) -0.0025(4) 0.0089(4) 0.0036(4)
C1 0.0264(7) 0.0229(6) 0.0323(7) -0.0006(5) 0.0023(5) -0.0012(5)
C2 0.0295(7) 0.0259(6) 0.0344(7) 0.0009(5) -0.0012(6) -0.0010(5)
C3 0.0303(7) 0.0279(7) 0.0353(7) 0.0057(6) -0.0016(6) 0.0019(6)
C4 0.0354(8) 0.0203(6) 0.0380(7) 0.0025(5) 0.0049(6) 0.0004(5)
C5 0.0287(7) 0.0237(6) 0.0329(7) -0.0020(5) 0.0068(6) -0.0027(5)
C6 0.0371(8) 0.0244(6) 0.0386(8) -0.0051(6) 0.0073(7) -0.0045(6)
C7 0.0312(8) 0.0339(7) 0.0397(8) -0.0124(6) 0.0037(6) -0.0075(6)
C8 0.0272(8) 0.0368(8) 0.0348(7) -0.0051(6) -0.0021(6) 0.0006(6)
C9 0.0274(7) 0.0253(6) 0.0360(7) -0.0014(6) -0.0003(6) 0.0006(5)
C10 0.0246(7) 0.0236(6) 0.0315(7) -0.0012(5) 0.0040(5) -0.0009(5)
C11 0.0266(7) 0.0229(6) 0.0312(6) -0.0007(5) -0.0049(5) 0.0004(5)
C12 0.0302(8) 0.0286(7) 0.0331(7) -0.0020(6) -0.0001(6) 0.0013(6)
C13 0.0312(8) 0.0306(7) 0.0345(7) -0.0071(6) -0.0007(6) 0.0044(6)
C14 0.0355(8) 0.0213(6) 0.0383(8) -0.0044(6) -0.0083(6) 0.0033(5)
C15 0.0305(7) 0.0223(6) 0.0332(7) -0.0007(5) -0.0088(6) -0.0023(5)
C16 0.0430(9) 0.0223(6) 0.0363(8) 0.0018(6) -0.0091(7) -0.0049(6)
C17 0.0414(9) 0.0354(8) 0.0336(7) 0.0061(6) -0.0047(7) -0.0100(7)
C18 0.0296(8) 0.0381(8) 0.0323(7) -0.0009(6) 0.0013(6) -0.0024(6)
C19 0.0315(8) 0.0245(6) 0.0335(7) -0.0009(5) -0.0022(6) -0.0002(5)
C20 0.0274(7) 0.0228(6) 0.0292(6) -0.0011(5) -0.0059(5) -0.0009(5)

loop_
_atom_type_symbol
_atom_type_description
_atom_type_scat_dispersion_real
_atom_type_scat_dispersion_imag
_atom_type_scat_source
C C 0.0033 0.0016 'International Tables Vol C Tables 4.2.6.8 and 6.1.1.4'
H H 0.0000 0.0000 'International Tables Vol C Tables 4.2.6.8 and 6.1.1.4'
F F 0.0171 0.0103 'International Tables Vol C Tables 4.2.6.8 and 6.1.1.4'

loop_
_geom_angle_atom_site_label_1
_geom_angle_atom_site_label_2
_geom_angle_atom_site_label_3
_geom_angle
C2 C1 C10 119.56(13)
C2 C1 C11 117.36(12)
C10 C1 C11 123.00(12)
C1 C2 C3 120.64(13)
F1 C3 C4 119.73(13)
F1 C3 C2 118.50(13)
C4 C3 C2 121.77(14)
F2 C4 C3 119.40(14)
F2 C4 C5 120.09(13)
C3 C4 C5 120.51(13)
C6 C5 C4 122.83(13)
C6 C5 C10 118.91(14)
C4 C5 C10 118.26(13)
F3 C6 C7 118.17(13)
F3 C6 C5 120.28(14)
C7 C6 C5 121.55(14)
F4 C7 C6 121.19(14)
F4 C7 C8 118.87(15)
C6 C7 C8 119.93(14)
F5 C8 C9 120.81(14)
F5 C8 C7 118.90(13)
C9 C8 C7 120.29(14)
F6 C9 C8 117.14(13)
F6 C9 C10 120.67(12)
C8 C9 C10 122.17(13)
C9 C10 C1 123.75(12)
C9 C10 C5 117.05(13)
C1 C10 C5 119.20(13)
C12 C11 C20 119.50(13)
C12 C11 C1 117.44(13)
C20 C11 C1 123.04(12)
C11 C12 C13 120.56(14)
F7 C13 C14 119.89(13)
F7 C13 C12 118.58(13)
C14 C13 C12 121.52(14)
F8 C14 C13 119.08(14)
F8 C14 C15 120.10(13)
C13 C14 C15 120.81(13)
C16 C15 C14 123.24(13)
C16 C15 C20 118.83(14)
C14 C15 C20 117.92(13)
F9 C16 C17 118.12(13)
F9 C16 C15 120.25(14)
C17 C16 C15 121.62(13)
F10 C17 C16 121.30(14)
F10 C17 C18 118.77(15)
C16 C17 C18 119.94(14)
F11 C18 C19 121.25(14)
F11 C18 C17 118.47(14)
C19 C18 C17 120.27(14)
F12 C19 C18 117.53(13)
F12 C19 C20 120.21(12)
C18 C19 C20 122.26(13)
C19 C20 C11 123.32(12)
C19 C20 C15 117.06(13)
C11 C20 C15 119.62(13)

loop_
_geom_bond_atom_site_label_1
_geom_bond_atom_site_label_2
_geom_bond_distance
F1 C3 1.3460(17)
F2 C4 1.3400(15)
F3 C6 1.3434(17)
F4 C7 1.3379(17)
F5 C8 1.3382(18)
F6 C9 1.3402(16)
F7 C13 1.3443(17)
F8 C14 1.3387(15)
F9 C16 1.3443(16)
F10 C17 1.3376(18)
F11 C18 1.3351(18)
F12 C19 1.3342(15)
C1 C2 1.365(2)
C1 C10 1.4324(19)
C1 C11 1.5083(19)
C2 C3 1.3988(19)
C3 C4 1.354(2)
C4 C5 1.414(2)
C5 C6 1.412(2)
C5 C10 1.4391(18)
C6 C7 1.359(2)
C7 C8 1.399(2)
C8 C9 1.363(2)
C9 C10 1.413(2)
C11 C12 1.368(2)
C11 C20 1.429(2)
C12 C13 1.404(2)
C13 C14 1.355(2)
C14 C15 1.417(2)
C15 C16 1.414(2)
C15 C20 1.4377(18)
C16 C17 1.355(2)
C17 C18 1.406(2)
C18 C19 1.354(2)
C19 C20 1.418(2)

loop_
_geom_torsion_atom_site_label_1
_geom_torsion_atom_site_label_2
_geom_torsion_atom_site_label_3
_geom_torsion_atom_site_label_4
_geom_torsion
C10 C1 C2 C3 -0.8(2)
C11 C1 C2 C3 -177.88(13)
C1 C2 C3 F1 -178.36(13)
C1 C2 C3 C4 1.8(2)
F1 C3 C4 F2 -0.4(2)
C2 C3 C4 F2 179.39(14)
F1 C3 C4 C5 179.64(13)
C2 C3 C4 C5 -0.6(2)
F2 C4 C5 C6 -1.4(2)
C3 C4 C5 C6 178.52(14)
F2 C4 C5 C10 178.41(13)
C3 C4 C5 C10 -1.6(2)
C4 C5 C6 F3 -2.1(2)
C10 C5 C6 F3 178.03(13)
C4 C5 C6 C7 177.35(14)
C10 C5 C6 C7 -2.5(2)
F3 C6 C7 F4 -0.2(2)
C5 C6 C7 F4 -179.65(14)
F3 C6 C7 C8 179.10(14)
C5 C6 C7 C8 -0.4(2)
F4 C7 C8 F5 2.3(2)
C6 C7 C8 F5 -176.94(14)
F4 C7 C8 C9 -177.94(14)
C6 C7 C8 C9 2.8(2)
F5 C8 C9 F6 -0.8(2)
C7 C8 C9 F6 179.45(14)
F5 C8 C9 C10 177.50(13)
C7 C8 C9 C10 -2.2(2)
F6 C9 C10 C1 -1.9(2)
C8 C9 C10 C1 179.87(14)
F6 C9 C10 C5 177.60(12)
C8 C9 C10 C5 -0.7(2)
C2 C1 C10 C9 178.04(14)
C11 C1 C10 C9 -5.0(2)
C2 C1 C10 C5 -1.4(2)
C11 C1 C10 C5 175.50(13)
C6 C5 C10 C9 3.0(2)
C4 C5 C10 C9 -176.89(13)
C6 C5 C10 C1 -177.55(13)
C4 C5 C10 C1 2.6(2)
C2 C1 C11 C12 76.80(18)
C10 C1 C11 C12 -100.17(16)
C2 C1 C11 C20 -101.47(16)
C10 C1 C11 C20 81.55(19)
C20 C11 C12 C13 -1.8(2)
C1 C11 C12 C13 179.83(13)
C11 C12 C13 F7 179.57(13)
C11 C12 C13 C14 -0.4(2)
F7 C13 C14 F8 -0.1(2)
C12 C13 C14 F8 179.89(13)
F7 C13 C14 C15 -178.62(13)
C12 C13 C14 C15 1.3(2)
F8 C14 C15 C16 1.0(2)
C13 C14 C15 C16 179.53(14)
F8 C14 C15 C20 -178.56(12)
C13 C14 C15 C20 0.0(2)
C14 C15 C16 F9 3.6(2)
C20 C15 C16 F9 -176.83(13)
C14 C15 C16 C17 -177.36(15)
C20 C15 C16 C17 2.2(2)
F9 C16 C17 F10 -2.3(2)
C15 C16 C17 F10 178.69(14)
F9 C16 C17 C18 177.28(13)
C15 C16 C17 C18 -1.8(2)
F10 C17 C18 F11 1.3(2)
C16 C17 C18 F11 -178.23(14)
F10 C17 C18 C19 -179.85(14)
C16 C17 C18 C19 0.6(2)
F11 C18 C19 F12 -0.7(2)
C17 C18 C19 F12 -179.49(13)
F11 C18 C19 C20 178.90(13)
C17 C18 C19 C20 0.1(2)
F12 C19 C20 C11 0.2(2)
C18 C19 C20 C11 -179.34(14)
F12 C19 C20 C15 179.92(12)
C18 C19 C20 C15 0.3(2)
C12 C11 C20 C19 -177.22(14)
C1 C11 C20 C19 1.0(2)
C12 C11 C20 C15 3.1(2)
C1 C11 C20 C15 -178.66(13)
C16 C15 C20 C19 -1.4(2)
C14 C15 C20 C19 178.14(13)
C16 C15 C20 C11 178.26(13)
C14 C15 C20 C11 -2.2(2)

loop_
_cod_related_entry_id
_cod_related_entry_database
_cod_related_entry_code
1 ChemSpider 21150032
